data_1507939
loop_
_publ_author_name
'Tan, Bin'
'Candeias, Nuno R.'
'Barbas, 3rd, Carlos F'

_publ_section_title
;
 Construction of bispirooxindoles containing three quaternary
 stereocentres in a cascade using a single multifunctional organocatalyst.
;
_journal_issue 6
_journal_name_full 'Nature chemistry'
_journal_page_first 473
_journal_page_last 477
_journal_paper_doi 10.1038/nchem.1039
_journal_volume 3
_journal_year 2011
_chemical_absolute_configuration ad
_chemical_formula_sum 'C45 H39 Cl N2 O7'
_chemical_formula_weight 755.23
_chemical_name_systematic
; 
 ? 
;
_space_group_IT_number 4
_symmetry_cell_setting monoclinic
_symmetry_space_group_name_Hall 'P 2yb'
_symmetry_space_group_name_H-M 'P 1 21 1'
_atom_sites_solution_hydrogens geom
_atom_sites_solution_primary direct
_atom_sites_solution_secondary difmap
_audit_creation_method SHELXL-97
_cell_angle_alpha 90.00
_cell_angle_beta 93.883(5)
_cell_angle_gamma 90.00
_cell_formula_units_Z 2
_cell_length_a 9.7093(6)
_cell_length_b 11.9854(8)
_cell_length_c 15.6951(11)
_cell_measurement_reflns_used 1596
_cell_measurement_temperature 100(2)
_cell_measurement_theta_max 64.50
_cell_measurement_theta_min 4.65
_cell_volume 1822.2(2)
_computing_cell_refinement 'Bruker SAINT'
_computing_data_collection 'Bruker APEX2'
_computing_data_reduction 'Bruker SAINT'
_computing_molecular_graphics 'Bruker SHELXTL'
_computing_publication_material 'Bruker SHELXTL'
_computing_structure_refinement 'SHELXL-97 (Sheldrick, 2008)'
_computing_structure_solution 'SHELXS-97 (Sheldrick, 2008)'
_diffrn_ambient_temperature 100(2)
_diffrn_measured_fraction_theta_full 0.988
_diffrn_measured_fraction_theta_max 0.948
_diffrn_measurement_device_type 'Bruker APEX-II CCD'
_diffrn_measurement_method '\f and \w scans'
_diffrn_radiation_monochromator graphite
_diffrn_radiation_source 'fine-focus sealed tube'
_diffrn_radiation_type CuK\a
_diffrn_radiation_wavelength 1.54178
_diffrn_reflns_av_R_equivalents 0.0536
_diffrn_reflns_av_sigmaI/netI 0.0759
_diffrn_reflns_limit_h_max 11
_diffrn_reflns_limit_h_min -11
_diffrn_reflns_limit_k_max 14
_diffrn_reflns_limit_k_min -14
_diffrn_reflns_limit_l_max 18
_diffrn_reflns_limit_l_min -18
_diffrn_reflns_number 5241
_diffrn_reflns_theta_full 65.00
_diffrn_reflns_theta_max 67.24
_diffrn_reflns_theta_min 2.82
_exptl_absorpt_coefficient_mu 1.403
_exptl_absorpt_correction_T_max 0.9205
_exptl_absorpt_correction_T_min 0.6037
_exptl_absorpt_correction_type multi-scan
_exptl_absorpt_process_details TWINABS
_exptl_crystal_colour colourless
_exptl_crystal_density_diffrn 1.376
_exptl_crystal_density_meas ?
_exptl_crystal_density_method 'not measured'
_exptl_crystal_description plate
_exptl_crystal_F_000 792
_exptl_crystal_size_max 0.40
_exptl_crystal_size_mid 0.40
_exptl_crystal_size_min 0.06
_refine_diff_density_max 0.306
_refine_diff_density_min -0.380
_refine_diff_density_rms 0.068
_refine_ls_abs_structure_details 'Flack H D (1983), Acta Cryst. A39, 876-881'
_refine_ls_abs_structure_Flack 0.02(3)
_refine_ls_extinction_coef 'not measured'
_refine_ls_extinction_method none
_refine_ls_goodness_of_fit_ref 1.029
_refine_ls_hydrogen_treatment constr
_refine_ls_matrix_type full
_refine_ls_number_parameters 497
_refine_ls_number_reflns 5241
_refine_ls_number_restraints 1
_refine_ls_restrained_S_all 1.029
_refine_ls_R_factor_all 0.0635
_refine_ls_R_factor_gt 0.0560
_refine_ls_shift/su_max 0.000
_refine_ls_shift/su_mean 0.000
_refine_ls_structure_factor_coef Fsqd
_refine_ls_weighting_details 'calc w=1/[\s^2^(Fo^2^)+(0.0861P)^2^+0.0000P] where P=(Fo^2^+2Fc^2^)/3'
_refine_ls_weighting_scheme calc
_refine_ls_wR_factor_gt 0.1318
_refine_ls_wR_factor_ref 0.1398
_reflns_number_gt 4605
_reflns_number_total 5241
_reflns_threshold_expression >2\s(I)
_cod_data_source_file nchem.1039-s2.cif
_cod_data_source_block barbas09
_cod_depositor_comments
;
The following automatic conversions were performed:

'_chemical_absolute_configuration' value 'AD' changed to 'ad'
according to /home/saulius/struct/CIF-dictionaries/cif_core.dic
dictionary named 'cif_core.dic' version 2.4.1 from
2010-06-29.

'_symmetry_cell_setting' value 'Monoclinic' changed to
'monoclinic' according to
/home/saulius/struct/CIF-dictionaries/cif_core.dic dictionary named
'cif_core.dic' version 2.4.1 from 2010-06-29.

Automatic conversion script
Id: cif_fix_values 1891 2012-01-12 08:04:46Z andrius 

The following automatic conversions were performed:

'_exptl_crystal_density_meas' value 'not measured' was changed to '?'
- the value is perceived as not measured.

Automatic conversion script
Id: cif_fix_values 3008 2015-01-20 13:52:24Z robertas 
;
_cod_original_sg_symbol_H-M P2(1)
_cod_database_code 1507939

loop_
_symmetry_equiv_pos_as_xyz
'x, y, z'
'-x, y+1/2, -z'

loop_
_atom_site_label
_atom_site_type_symbol
_atom_site_fract_x
_atom_site_fract_y
_atom_site_fract_z
_atom_site_U_iso_or_equiv
_atom_site_adp_type
_atom_site_occupancy
_atom_site_symmetry_multiplicity
_atom_site_calc_flag
_atom_site_refinement_flags
Cl1 Cl 0.11280(15) -0.23493(13) 0.56090(10) 0.0336(3) Uani 1 1 d .
O1 O 0.4402(4) 0.1953(3) 0.3975(3) 0.0277(9) Uani 1 1 d .
O2 O 0.5313(4) 0.2284(3) 0.2184(3) 0.0263(9) Uani 1 1 d .
O3 O 0.7037(4) 0.5231(4) 0.3115(3) 0.0360(10) Uani 1 1 d .
O4 O 0.1004(4) 0.3467(3) 0.1728(2) 0.0246(9) Uani 1 1 d .
H4O H 0.0519 0.2913 0.1842 0.037 Uiso 1 1 calc R
O5 O -0.0360(4) 0.1555(3) 0.2078(3) 0.0253(9) Uani 1 1 d .
N1 N 0.5272(5) 0.4022(4) 0.2848(3) 0.0245(11) Uani 1 1 d .
N2 N 0.0479(5) -0.0225(4) 0.2113(3) 0.0230(10) Uani 1 1 d .
C1 C 0.3627(5) -0.0151(5) 0.4609(4) 0.0235(12) Uani 1 1 d .
H1 H 0.4593 -0.0022 0.4606 0.028 Uiso 1 1 calc R
C2 C 0.3145(6) -0.1063(5) 0.5046(4) 0.0257(12) Uani 1 1 d .
H2 H 0.3768 -0.1572 0.5332 0.031 Uiso 1 1 calc R
C3 C 0.1741(6) -0.1210(5) 0.5053(4) 0.0262(13) Uani 1 1 d .
C4 C 0.0803(6) -0.0497(5) 0.4633(4) 0.0255(13) Uani 1 1 d .
H4 H -0.0160 -0.0624 0.4648 0.031 Uiso 1 1 calc R
C5 C 0.1289(5) 0.0406(5) 0.4191(4) 0.0237(12) Uani 1 1 d .
H5 H 0.0659 0.0905 0.3900 0.028 Uiso 1 1 calc R
C6 C 0.2710(6) 0.0577(5) 0.4177(3) 0.0223(12) Uani 1 1 d .
C7 C 0.3301(5) 0.1550(5) 0.3728(4) 0.0207(11) Uani 1 1 d .
C8 C 0.2470(5) 0.2048(5) 0.2959(4) 0.0218(12) Uani 1 1 d .
H8 H 0.1562 0.2287 0.3162 0.026 Uiso 1 1 calc R
C9 C 0.3133(5) 0.3093(5) 0.2576(3) 0.0227(12) Uani 1 1 d .
C10 C 0.2957(6) 0.4137(5) 0.3081(4) 0.0218(11) Uani 1 1 d .
C11 C 0.1779(6) 0.4606(5) 0.3387(4) 0.0267(13) Uani 1 1 d .
H11 H 0.0904 0.4259 0.3286 0.032 Uiso 1 1 calc R
C12 C 0.1919(6) 0.5600(5) 0.3846(4) 0.0290(13) Uani 1 1 d .
H12 H 0.1128 0.5928 0.4068 0.035 Uiso 1 1 calc R
C13 C 0.3179(7) 0.6111(5) 0.3981(4) 0.0335(14) Uani 1 1 d .
H13 H 0.3234 0.6794 0.4288 0.040 Uiso 1 1 calc R
C14 C 0.4364(6) 0.5668(5) 0.3686(4) 0.0296(14) Uani 1 1 d .
H14 H 0.5235 0.6023 0.3788 0.035 Uiso 1 1 calc R
C15 C 0.4222(5) 0.4671(5) 0.3230(4) 0.0233(12) Uani 1 1 d .
C16 C 0.6644(6) 0.4358(5) 0.2780(4) 0.0275(13) Uani 1 1 d .
C17 C 0.7569(6) 0.3666(6) 0.2275(4) 0.0361(15) Uani 1 1 d .
H17A H 0.8484 0.4012 0.2286 0.054 Uiso 1 1 calc R
H17B H 0.7181 0.3614 0.1683 0.054 Uiso 1 1 calc R
H17C H 0.7649 0.2917 0.2523 0.054 Uiso 1 1 calc R
C18 C 0.4693(5) 0.3024(5) 0.2514(3) 0.0182(11) Uani 1 1 d .
C19 C 0.2390(5) 0.3120(5) 0.1656(3) 0.0230(12) Uani 1 1 d .
C20 C 0.3010(5) 0.3937(6) 0.1046(4) 0.0249(12) Uani 1 1 d .
C21 C 0.3999(6) 0.3626(5) 0.0482(4) 0.0280(13) Uani 1 1 d .
H21 H 0.4365 0.2891 0.0507 0.034 Uiso 1 1 calc R
C22 C 0.4452(7) 0.4365(6) -0.0108(4) 0.0358(15) Uani 1 1 d .
H22 H 0.5117 0.4131 -0.0487 0.043 Uiso 1 1 calc R
C23 C 0.3953(7) 0.5442(6) -0.0155(4) 0.0367(15) Uani 1 1 d .
H23 H 0.4237 0.5946 -0.0576 0.044 Uiso 1 1 calc R
C24 C 0.3026(7) 0.5767(6) 0.0430(5) 0.0393(16) Uani 1 1 d .
H24 H 0.2699 0.6514 0.0425 0.047 Uiso 1 1 calc R
C25 C 0.2570(6) 0.5027(5) 0.1018(4) 0.0316(14) Uani 1 1 d .
H25 H 0.1937 0.5274 0.1413 0.038 Uiso 1 1 calc R
C26 C 0.2456(5) 0.1892(5) 0.1391(4) 0.0234(12) Uani 1 1 d .
H26A H 0.3384 0.1709 0.1206 0.028 Uiso 1 1 calc R
H26B H 0.1764 0.1735 0.0914 0.028 Uiso 1 1 calc R
C27 C 0.2145(5) 0.1196(5) 0.2188(4) 0.0232(12) Uani 1 1 d .
C28 C 0.0589(5) 0.0898(5) 0.2130(3) 0.0207(11) Uani 1 1 d .
C29 C 0.2807(6) 0.0054(5) 0.2247(4) 0.0245(12) Uani 1 1 d .
C30 C 0.4186(6) -0.0248(5) 0.2328(4) 0.0246(12) Uani 1 1 d .
H30 H 0.4894 0.0300 0.2363 0.029 Uiso 1 1 calc R
C31 C 0.4499(6) -0.1380(5) 0.2355(4) 0.0283(13) Uani 1 1 d .
H31 H 0.5435 -0.1615 0.2421 0.034 Uiso 1 1 calc R
C32 C 0.3459(6) -0.2161(5) 0.2286(4) 0.0279(13) Uani 1 1 d .
H32 H 0.3698 -0.2929 0.2286 0.033 Uiso 1 1 calc R
C33 C 0.2082(6) -0.1870(5) 0.2216(4) 0.0280(13) Uani 1 1 d .
H33 H 0.1374 -0.2419 0.2188 0.034 Uiso 1 1 calc R
C34 C 0.1778(6) -0.0742(5) 0.2188(3) 0.0218(12) Uani 1 1 d .
C35 C -0.0858(6) -0.0805(5) 0.1984(4) 0.0263(13) Uani 1 1 d .
H35A H -0.0712 -0.1536 0.1711 0.032 Uiso 1 1 calc R
H35B H -0.1480 -0.0360 0.1590 0.032 Uiso 1 1 calc R
C36 C -0.1544(5) -0.0988(6) 0.2802(4) 0.0273(13) Uani 1 1 d .
C37 C -0.1558(6) -0.2048(5) 0.3167(4) 0.0296(13) Uani 1 1 d .
H37 H -0.1129 -0.2660 0.2905 0.036 Uiso 1 1 calc R
C38 C -0.2215(6) -0.2199(5) 0.3927(4) 0.0313(14) Uani 1 1 d .
H38 H -0.2226 -0.2920 0.4179 0.038 Uiso 1 1 calc R
C39 C -0.2846(6) -0.1322(6) 0.4319(4) 0.0315(14) Uani 1 1 d .
H39 H -0.3291 -0.1437 0.4833 0.038 Uiso 1 1 calc R
C40 C -0.2821(6) -0.0272(5) 0.3951(4) 0.0297(13) Uani 1 1 d .
H40 H -0.3239 0.0339 0.4219 0.036 Uiso 1 1 calc R
C41 C -0.2188(5) -0.0106(5) 0.3189(4) 0.0247(12) Uani 1 1 d .
H41 H -0.2198 0.0613 0.2935 0.030 Uiso 1 1 calc R
O1S O 0.2151(4) 0.0276(4) -0.0532(3) 0.0319(10) Uani 1 1 d .
O2S O 0.0793(5) 0.1613(4) -0.1111(4) 0.0506(14) Uani 1 1 d .
C1S C 0.3226(7) 0.1701(6) -0.1273(4) 0.0382(15) Uani 1 1 d .
H1SA H 0.3009 0.2378 -0.1606 0.057 Uiso 1 1 calc R
H1SB H 0.3673 0.1157 -0.1630 0.057 Uiso 1 1 calc R
H1SC H 0.3849 0.1889 -0.0777 0.057 Uiso 1 1 calc R
C2S C 0.1927(6) 0.1214(5) -0.0979(4) 0.0313(14) Uani 1 1 d .
C3S C 0.0947(6) -0.0274(6) -0.0252(4) 0.0351(15) Uani 1 1 d .
H3SA H 0.0212 -0.0296 -0.0720 0.042 Uiso 1 1 calc R
H3SB H 0.0592 0.0129 0.0238 0.042 Uiso 1 1 calc R
C4S C 0.1367(8) -0.1434(6) 0.0006(4) 0.0426(17) Uani 1 1 d .
H4SA H 0.0575 -0.1828 0.0218 0.064 Uiso 1 1 calc R
H4SB H 0.2114 -0.1401 0.0458 0.064 Uiso 1 1 calc R
H4SC H 0.1688 -0.1832 -0.0489 0.064 Uiso 1 1 calc R

loop_
_atom_site_aniso_label
_atom_site_aniso_U_11
_atom_site_aniso_U_22
_atom_site_aniso_U_33
_atom_site_aniso_U_23
_atom_site_aniso_U_13
_atom_site_aniso_U_12
Cl1 0.0336(7) 0.0296(7) 0.0381(9) 0.0058(7) 0.0075(6) -0.0040(7)
O1 0.0229(19) 0.029(2) 0.031(2) 0.0038(18) -0.0023(16) -0.0049(18)
O2 0.0214(18) 0.024(2) 0.034(2) -0.0033(18) 0.0046(17) 0.0007(18)
O3 0.033(2) 0.030(2) 0.046(3) -0.007(2) 0.005(2) -0.010(2)
O4 0.0212(17) 0.025(2) 0.027(2) 0.0038(18) 0.0008(15) 0.0016(17)
O5 0.0184(18) 0.023(2) 0.035(2) 0.0003(18) 0.0023(16) -0.0004(18)
N1 0.024(2) 0.024(3) 0.026(3) 0.003(2) 0.0004(19) -0.003(2)
N2 0.022(2) 0.024(2) 0.023(2) 0.003(2) 0.0043(18) 0.002(2)
C1 0.015(2) 0.026(3) 0.029(3) -0.006(2) 0.003(2) 0.004(2)
C2 0.027(3) 0.027(3) 0.022(3) 0.000(2) -0.002(2) 0.008(3)
C3 0.033(3) 0.024(3) 0.022(3) 0.003(2) 0.007(2) -0.003(3)
C4 0.025(3) 0.023(3) 0.029(3) -0.003(2) 0.005(2) 0.003(3)
C5 0.021(3) 0.023(3) 0.027(3) -0.007(2) -0.004(2) 0.005(2)
C6 0.023(3) 0.024(3) 0.020(3) -0.005(2) 0.002(2) 0.001(2)
C7 0.018(2) 0.017(3) 0.028(3) -0.005(2) 0.006(2) -0.002(2)
C8 0.019(2) 0.024(3) 0.022(3) -0.006(2) 0.004(2) 0.001(2)
C9 0.024(3) 0.026(3) 0.018(3) -0.002(2) 0.001(2) 0.005(3)
C10 0.027(3) 0.018(3) 0.020(3) 0.008(2) -0.001(2) 0.000(2)
C11 0.030(3) 0.023(3) 0.027(3) 0.000(3) 0.002(2) -0.001(3)
C12 0.032(3) 0.029(3) 0.026(3) 0.005(3) 0.001(2) 0.007(3)
C13 0.046(4) 0.024(3) 0.030(3) 0.001(3) -0.002(3) 0.004(3)
C14 0.029(3) 0.024(3) 0.034(3) 0.000(3) -0.003(3) -0.003(3)
C15 0.026(3) 0.014(3) 0.030(3) 0.003(2) 0.003(2) 0.005(3)
C16 0.026(3) 0.027(3) 0.029(3) 0.009(3) -0.001(2) -0.001(3)
C17 0.025(3) 0.037(4) 0.047(4) 0.004(3) 0.008(3) -0.003(3)
C18 0.022(2) 0.018(3) 0.014(2) 0.004(2) 0.000(2) 0.004(2)
C19 0.017(2) 0.033(3) 0.019(3) -0.001(2) -0.001(2) 0.004(2)
C20 0.020(2) 0.034(3) 0.020(3) 0.000(2) -0.001(2) -0.004(2)
C21 0.033(3) 0.028(3) 0.023(3) 0.000(3) 0.006(2) 0.003(3)
C22 0.037(3) 0.039(4) 0.032(3) -0.007(3) 0.011(3) -0.006(3)
C23 0.045(4) 0.034(3) 0.031(4) 0.005(3) -0.001(3) -0.014(3)
C24 0.034(3) 0.025(3) 0.059(5) 0.006(3) 0.004(3) -0.005(3)
C25 0.026(3) 0.027(3) 0.042(4) 0.000(3) 0.004(2) 0.001(3)
C26 0.022(3) 0.024(3) 0.024(3) 0.001(2) 0.003(2) -0.004(2)
C27 0.024(3) 0.024(3) 0.023(3) -0.007(3) 0.006(2) 0.000(2)
C28 0.021(3) 0.022(3) 0.019(3) -0.004(2) 0.003(2) -0.003(3)
C29 0.023(3) 0.025(3) 0.026(3) -0.002(2) 0.002(2) 0.002(3)
C30 0.026(3) 0.028(3) 0.019(3) 0.000(3) 0.005(2) 0.006(3)
C31 0.029(3) 0.029(3) 0.028(3) -0.002(3) 0.001(2) 0.006(3)
C32 0.035(3) 0.023(3) 0.026(3) -0.006(2) 0.002(2) 0.009(3)
C33 0.033(3) 0.026(3) 0.026(3) -0.001(3) 0.005(2) -0.007(3)
C34 0.025(3) 0.023(3) 0.017(3) -0.002(2) 0.000(2) 0.005(2)
C35 0.024(3) 0.023(3) 0.032(3) -0.001(3) 0.001(2) 0.001(3)
C36 0.021(3) 0.033(3) 0.028(3) -0.003(3) -0.005(2) -0.008(3)
C37 0.023(3) 0.030(3) 0.036(3) -0.005(3) 0.003(2) -0.003(3)
C38 0.030(3) 0.030(4) 0.034(3) 0.008(3) -0.003(2) -0.011(3)
C39 0.024(3) 0.038(4) 0.032(3) -0.001(3) 0.000(2) -0.011(3)
C40 0.023(3) 0.030(3) 0.036(4) -0.005(3) 0.006(2) -0.007(3)
C41 0.018(2) 0.026(3) 0.030(3) -0.001(3) 0.000(2) -0.004(2)
O1S 0.033(2) 0.024(2) 0.038(2) 0.0036(19) -0.0049(18) 0.002(2)
O2S 0.040(3) 0.039(3) 0.073(4) 0.013(3) 0.007(2) 0.009(3)
C1S 0.038(3) 0.038(4) 0.037(4) 0.000(3) -0.005(3) -0.008(3)
C2S 0.033(3) 0.031(3) 0.030(4) -0.005(3) 0.001(3) 0.003(3)
C3S 0.037(3) 0.035(4) 0.033(4) -0.005(3) 0.001(3) -0.003(3)
C4S 0.062(4) 0.035(4) 0.031(4) 0.000(3) 0.004(3) -0.004(4)

loop_
_atom_type_symbol
_atom_type_description
_atom_type_scat_dispersion_real
_atom_type_scat_dispersion_imag
_atom_type_scat_source
C C 0.0181 0.0091 'International Tables Vol C Tables 4.2.6.8 and 6.1.1.4'
H H 0.0000 0.0000 'International Tables Vol C Tables 4.2.6.8 and 6.1.1.4'
N N 0.0311 0.0180 'International Tables Vol C Tables 4.2.6.8 and 6.1.1.4'
O O 0.0492 0.0322 'International Tables Vol C Tables 4.2.6.8 and 6.1.1.4'
Cl Cl 0.3639 0.7018 'International Tables Vol C Tables 4.2.6.8 and 6.1.1.4'

loop_
_geom_angle_atom_site_label_1
_geom_angle_atom_site_label_2
_geom_angle_atom_site_label_3
_geom_angle
C19 O4 H4O 109.5
C16 N1 C18 125.0(5)
C16 N1 C15 125.3(5)
C18 N1 C15 109.7(4)
C28 N2 C34 111.6(5)
C28 N2 C35 122.7(5)
C34 N2 C35 125.6(5)
C2 C1 C6 120.6(5)
C2 C1 H1 119.7
C6 C1 H1 119.7
C3 C2 C1 118.2(5)
C3 C2 H2 120.9
C1 C2 H2 120.9
C2 C3 C4 122.5(5)
C2 C3 Cl1 118.4(5)
C4 C3 Cl1 119.1(5)
C3 C4 C5 119.1(5)
C3 C4 H4 120.4
C5 C4 H4 120.4
C4 C5 C6 119.5(5)
C4 C5 H5 120.2
C6 C5 H5 120.2
C1 C6 C5 120.1(5)
C1 C6 C7 117.7(5)
C5 C6 C7 122.2(5)
O1 C7 C6 121.2(5)
O1 C7 C8 120.3(5)
C6 C7 C8 118.5(4)
C7 C8 C9 114.3(4)
C7 C8 C27 114.6(5)
C9 C8 C27 106.8(4)
C7 C8 H8 106.9
C9 C8 H8 106.9
C27 C8 H8 106.9
C10 C9 C18 103.2(5)
C10 C9 C8 113.9(5)
C18 C9 C8 114.9(5)
C10 C9 C19 114.1(5)
C18 C9 C19 109.8(4)
C8 C9 C19 101.3(4)
C11 C10 C15 119.6(5)
C11 C10 C9 130.4(5)
C15 C10 C9 110.0(5)
C10 C11 C12 118.1(5)
C10 C11 H11 120.9
C12 C11 H11 120.9
C13 C12 C11 121.0(6)
C13 C12 H12 119.5
C11 C12 H12 119.5
C12 C13 C14 122.2(6)
C12 C13 H13 118.9
C14 C13 H13 118.9
C13 C14 C15 116.6(6)
C13 C14 H14 121.7
C15 C14 H14 121.7
C10 C15 C14 122.4(5)
C10 C15 N1 108.8(5)
C14 C15 N1 128.8(5)
O3 C16 N1 118.9(6)
O3 C16 C17 121.7(5)
N1 C16 C17 119.3(5)
C16 C17 H17A 109.5
C16 C17 H17B 109.5
H17A C17 H17B 109.5
C16 C17 H17C 109.5
H17A C17 H17C 109.5
H17B C17 H17C 109.5
O2 C18 N1 125.8(5)
O2 C18 C9 126.4(5)
N1 C18 C9 107.6(5)
O4 C19 C20 106.2(5)
O4 C19 C26 111.1(5)
C20 C19 C26 114.9(5)
O4 C19 C9 108.2(4)
C20 C19 C9 114.5(5)
C26 C19 C9 101.8(4)
C25 C20 C21 117.2(6)
C25 C20 C19 119.8(5)
C21 C20 C19 123.0(6)
C22 C21 C20 121.3(6)
C22 C21 H21 119.4
C20 C21 H21 119.4
C21 C22 C23 120.8(6)
C21 C22 H22 119.6
C23 C22 H22 119.6
C22 C23 C24 118.0(6)
C22 C23 H23 121.0
C24 C23 H23 121.0
C25 C24 C23 121.1(6)
C25 C24 H24 119.4
C23 C24 H24 119.4
C20 C25 C24 121.4(6)
C20 C25 H25 119.3
C24 C25 H25 119.3
C19 C26 C27 106.5(4)
C19 C26 H26A 110.4
C27 C26 H26A 110.4
C19 C26 H26B 110.4
C27 C26 H26B 110.4
H26A C26 H26B 108.6
C29 C27 C28 101.8(5)
C29 C27 C26 115.6(4)
C28 C27 C26 108.6(4)
C29 C27 C8 118.0(5)
C28 C27 C8 109.5(4)
C26 C27 C8 103.2(4)
O5 C28 N2 126.0(5)
O5 C28 C27 126.1(5)
N2 C28 C27 107.8(5)
C34 C29 C30 121.1(6)
C34 C29 C27 108.6(5)
C30 C29 C27 130.3(5)
C29 C30 C31 117.8(6)
C29 C30 H30 121.1
C31 C30 H30 121.1
C32 C31 C30 120.2(5)
C32 C31 H31 119.9
C30 C31 H31 119.9
C31 C32 C33 122.5(6)
C31 C32 H32 118.8
C33 C32 H32 118.8
C32 C33 C34 116.9(6)
C32 C33 H33 121.5
C34 C33 H33 121.5
C29 C34 C33 121.5(5)
C29 C34 N2 110.0(5)
C33 C34 N2 128.5(5)
N2 C35 C36 112.9(5)
N2 C35 H35A 109.0
C36 C35 H35A 109.0
N2 C35 H35B 109.0
C36 C35 H35B 109.0
H35A C35 H35B 107.8
C41 C36 C37 119.7(6)
C41 C36 C35 120.2(6)
C37 C36 C35 120.1(6)
C36 C37 C38 119.0(6)
C36 C37 H37 120.5
C38 C37 H37 120.5
C39 C38 C37 121.4(6)
C39 C38 H38 119.3
C37 C38 H38 119.3
C38 C39 C40 119.0(6)
C38 C39 H39 120.5
C40 C39 H39 120.5
C39 C40 C41 120.5(6)
C39 C40 H40 119.7
C41 C40 H40 119.7
C36 C41 C40 120.3(6)
C36 C41 H41 119.9
C40 C41 H41 119.9
C2S O1S C3S 116.1(5)
C2S C1S H1SA 109.5
C2S C1S H1SB 109.5
H1SA C1S H1SB 109.5
C2S C1S H1SC 109.5
H1SA C1S H1SC 109.5
H1SB C1S H1SC 109.5
O2S C2S O1S 122.6(6)
O2S C2S C1S 125.0(6)
O1S C2S C1S 112.4(5)
O1S C3S C4S 107.2(5)
O1S C3S H3SA 110.3
C4S C3S H3SA 110.3
O1S C3S H3SB 110.3
C4S C3S H3SB 110.3
H3SA C3S H3SB 108.5
C3S C4S H4SA 109.5
C3S C4S H4SB 109.5
H4SA C4S H4SB 109.5
C3S C4S H4SC 109.5
H4SA C4S H4SC 109.5
H4SB C4S H4SC 109.5

loop_
_geom_bond_atom_site_label_1
_geom_bond_atom_site_label_2
_geom_bond_distance
Cl1 C3 1.746(6)
O1 C7 1.212(7)
O2 C18 1.208(7)
O3 C16 1.220(7)
O4 C19 1.420(6)
O4 H4O 0.8400
O5 C28 1.210(7)
N1 C16 1.403(7)
N1 C18 1.408(7)
N1 C15 1.445(7)
N2 C28 1.351(7)
N2 C34 1.403(8)
N2 C35 1.474(7)
C1 C2 1.389(8)
C1 C6 1.390(8)
C1 H1 0.9500
C2 C3 1.376(8)
C2 H2 0.9500
C3 C4 1.383(8)
C4 C5 1.385(8)
C4 H4 0.9500
C5 C6 1.397(7)
C5 H5 0.9500
C6 C7 1.497(8)
C7 C8 1.527(8)
C8 C9 1.548(8)
C8 C27 1.599(8)
C8 H8 1.0000
C9 C10 1.497(8)
C9 C18 1.527(7)
C9 C19 1.571(7)
C10 C11 1.388(8)
C10 C15 1.391(8)
C11 C12 1.394(9)
C11 H11 0.9500
C12 C13 1.372(9)
C12 H12 0.9500
C13 C14 1.376(9)
C13 H13 0.9500
C14 C15 1.394(8)
C14 H14 0.9500
C16 C17 1.490(9)
C17 H17A 0.9800
C17 H17B 0.9800
C17 H17C 0.9800
C19 C20 1.521(8)
C19 C26 1.532(8)
C20 C25 1.374(9)
C20 C21 1.400(8)
C21 C22 1.374(9)
C21 H21 0.9500
C22 C23 1.378(10)
C22 H22 0.9500
C23 C24 1.384(10)
C23 H23 0.9500
C24 C25 1.375(9)
C24 H24 0.9500
C25 H25 0.9500
C26 C27 1.550(8)
C26 H26A 0.9900
C26 H26B 0.9900
C27 C29 1.511(8)
C27 C28 1.549(7)
C29 C34 1.380(8)
C29 C30 1.385(8)
C30 C31 1.391(8)
C30 H30 0.9500
C31 C32 1.376(9)
C31 H31 0.9500
C32 C33 1.379(8)
C32 H32 0.9500
C33 C34 1.384(8)
C33 H33 0.9500
C35 C36 1.501(8)
C35 H35A 0.9900
C35 H35B 0.9900
C36 C41 1.389(9)
C36 C37 1.395(9)
C37 C38 1.401(8)
C37 H37 0.9500
C38 C39 1.382(9)
C38 H38 0.9500
C39 C40 1.385(9)
C39 H39 0.9500
C40 C41 1.395(8)
C40 H40 0.9500
C41 H41 0.9500
O1S C2S 1.336(8)
O1S C3S 1.436(7)
O2S C2S 1.206(7)
C1S C2S 1.491(9)
C1S H1SA 0.9800
C1S H1SB 0.9800
C1S H1SC 0.9800
C3S C4S 1.497(9)
C3S H3SA 0.9900
C3S H3SB 0.9900
C4S H4SA 0.9800
C4S H4SB 0.9800
C4S H4SC 0.9800

loop_
_geom_hbond_atom_site_label_D
_geom_hbond_atom_site_label_H
_geom_hbond_atom_site_label_A
_geom_hbond_distance_DH
_geom_hbond_distance_HA
_geom_hbond_distance_DA
_geom_hbond_angle_DHA
O4 H4O O5 0.84 1.89 2.721(6) 172.4

loop_
_cod_related_entry_id
_cod_related_entry_code
_cod_related_entry_database
1 30651953 ChemSpider
